data_1547356
loop_
_publ_author_name
'Nobuo Ishizawa'
'Hayato Setoguchi'
'Kazumichi Yanagisawa'

_publ_section_title
;
 Structural evolution of calcite at high temperatures: Phase V unveiled
;
_journal_name_full 'Scientific Reports'
_journal_page_first 2832
_journal_paper_doi 10.1038/srep02832
_journal_volume 3
_journal_year 2013
_chemical_absolute_configuration .
_chemical_formula_sum 'C Ca O'
_chemical_formula_weight 68.1
_space_group_IT_number 167
_symmetry_cell_setting trigonal
_symmetry_Int_Tables_number 167
_symmetry_space_group_name_Hall '-R 3 2"c'
_symmetry_space_group_name_H-M 'R -3 c :H'
_cell_angle_alpha 90
_cell_angle_beta 90
_cell_angle_gamma 120
_cell_formula_units_Z 36
_cell_length_a 4.9752
_cell_length_b 4.9752
_cell_length_c 17.4450(4)
_cell_measurement_temperature 974
_cell_volume 373.958(9)
_diffrn_ambient_temperature 974
_diffrn_measured_fraction_theta_full 1
_diffrn_measured_fraction_theta_max 1
_diffrn_measurement_device 'four-cycle diffractometer'
_diffrn_measurement_device_type 'Bruker CCD'
_diffrn_radiation_monochromator graphite
_diffrn_radiation_probe x-ray
_diffrn_radiation_source 'X-ray tube'
_diffrn_radiation_type 'Mo K\a'
_diffrn_radiation_wavelength 0.71073
_diffrn_reflns_av_R_equivalents 0.021
_diffrn_reflns_av_sigmaI/netI 0.0169
_diffrn_reflns_limit_h_max 8
_diffrn_reflns_limit_h_min -7
_diffrn_reflns_limit_k_max 7
_diffrn_reflns_limit_k_min -6
_diffrn_reflns_limit_l_max 30
_diffrn_reflns_limit_l_min -30
_diffrn_reflns_number 1803
_diffrn_reflns_theta_full 40.03
_diffrn_reflns_theta_max 40.03
_diffrn_reflns_theta_min 5.28
_exptl_absorpt_coefficient_mu 12.842
_exptl_crystal_density_diffrn 10.8811
_exptl_crystal_F_000 300
_refine_diff_density_max 0.19
_refine_diff_density_min -0.20
_refine_ls_extinction_coef 900(200)
_refine_ls_extinction_method 'B-C type 1 Gaussian isotropic (Becker & Coppens, 1974)'
_refine_ls_goodness_of_fit_gt 2.13
_refine_ls_goodness_of_fit_ref 1.94
_refine_ls_number_constraints 0
_refine_ls_number_parameters 15
_refine_ls_number_reflns 261
_refine_ls_number_restraints 0
_refine_ls_R_factor_all 0.0335
_refine_ls_R_factor_gt 0.0283
_refine_ls_shift/su_max 0.0054
_refine_ls_shift/su_mean 0.0018
_refine_ls_structure_factor_coef F
_refine_ls_weighting_details w=1/(\s^2^(F)+0.0001F^2^)
_refine_ls_weighting_scheme sigma
_refine_ls_wR_factor_gt 0.0320
_refine_ls_wR_factor_ref 0.0328
_reflns_number_gt 209
_reflns_number_total 261
_reflns_threshold_expression I>3\s(I)
_cod_data_source_file srep02832-s31.cif
_cod_data_source_block 974K_hs29_h680_I_anharm
_cod_depositor_comments
;
The following automatic conversions were performed:

'_diffrn_radiation_probe' value 'X-ray' changed to 'x-ray' according
to the built-in table from CIF Core dictionary named 'cif_core.dic'
version 2.4.1 from 2010-06-29.

Automatic conversion script
Id: cif_fix_values 5376 2017-05-30 11:51:03Z andrius 

The following automatic conversions were performed:

data name '_atom_site_site_symmetry_mutiplicity' was replaced with
'_atom_site_site_symmetry_multiplicity' as specified in the
replacement file 'data/replacement-values/replacement_tags.lst'.

Automatic conversion script
Id: cif_correct_tags 9268 2022-04-12 08:56:07Z antanas 
;
_cod_original_sg_symbol_Hall '-R 3;-2"c'
_cod_original_sg_symbol_H-M 'R -3 c'
_cod_original_formula_sum 'C1 Ca1 O1'
_cod_database_code 1547356

loop_
_symmetry_equiv_pos_site_id
_symmetry_equiv_pos_as_xyz
1 x,y,z
2 -y,x-y,z
3 -x+y,-x,z
4 y,x,-z+1/2
5 x-y,-y,-z+1/2
6 -x,-x+y,-z+1/2
7 -x,-y,-z
8 y,-x+y,-z
9 x-y,x,-z
10 -y,-x,z+1/2
11 -x+y,y,z+1/2
12 x,x-y,z+1/2
13 x+2/3,y+1/3,z+1/3
14 -y+2/3,x-y+1/3,z+1/3
15 -x+y+2/3,-x+1/3,z+1/3
16 y+2/3,x+1/3,-z+5/6
17 x-y+2/3,-y+1/3,-z+5/6
18 -x+2/3,-x+y+1/3,-z+5/6
19 -x+2/3,-y+1/3,-z+1/3
20 y+2/3,-x+y+1/3,-z+1/3
21 x-y+2/3,x+1/3,-z+1/3
22 -y+2/3,-x+1/3,z+5/6
23 -x+y+2/3,y+1/3,z+5/6
24 x+2/3,x-y+1/3,z+5/6
25 x+1/3,y+2/3,z+2/3
26 -y+1/3,x-y+2/3,z+2/3
27 -x+y+1/3,-x+2/3,z+2/3
28 y+1/3,x+2/3,-z+1/6
29 x-y+1/3,-y+2/3,-z+1/6
30 -x+1/3,-x+y+2/3,-z+1/6
31 -x+1/3,-y+2/3,-z+2/3
32 y+1/3,-x+y+2/3,-z+2/3
33 x-y+1/3,x+2/3,-z+2/3
34 -y+1/3,-x+2/3,z+1/6
35 -x+y+1/3,y+2/3,z+1/6
36 x+1/3,x-y+2/3,z+1/6

loop_
_atom_site_label
_atom_site_type_symbol
_atom_site_fract_x
_atom_site_fract_y
_atom_site_fract_z
_atom_site_adp_type
_atom_site_U_iso_or_equiv
_atom_site_site_symmetry_multiplicity
_atom_site_occupancy
_atom_site_calc_flag
_atom_site_refinement_flags
_atom_site_disorder_assembly
_atom_site_disorder_group
Ca1 Ca 0 0 0 Uani 0.04046(15) 6 1 d . . .
C1 C 0 0 0.25 Uani 0.0343(4) 6 1 d . . .
O1 O 0.2489(5) 0 0.25 Uani 0.0730(6) 18 1 d . . .

loop_
_atom_site_aniso_label
_atom_site_aniso_type_symbol
_atom_site_aniso_U_11
_atom_site_aniso_U_22
_atom_site_aniso_U_33
_atom_site_aniso_U_12
_atom_site_aniso_U_13
_atom_site_aniso_U_23
Ca1 Ca 0.0417(2) 0.0417(2) 0.0379(2) 0.02087(10) 0 0
C1 C 0.0312(4) 0.0312(4) 0.0404(7) 0.0156(2) 0 0
O1 O 0.0496(4) 0.1013(11) 0.0852(8) 0.0506(6) -0.0203(4) -0.0405(8)

loop_
_atom_type_symbol
_atom_type_scat_dispersion_real
_atom_type_scat_dispersion_imag
_atom_type_scat_source
C 0.0033 0.0016 'International Tables Vol C tables 4.2.6.8 and 6.1.1.1'
Ca 0.2262 0.3064 'International Tables Vol C tables 4.2.6.8 and 6.1.1.1'
O 0.0106 0.0060 'International Tables Vol C tables 4.2.6.8 and 6.1.1.1'

loop_
_geom_bond_atom_site_label_1
_geom_bond_atom_site_label_2
_geom_bond_site_symmetry_1
_geom_bond_site_symmetry_2
_geom_bond_distance
Ca1 Ca1 . 16_444 4.08710(9)
Ca1 Ca1 . 16_454 4.08710(9)
Ca1 Ca1 . 16_554 4.08710(9)
Ca1 Ca1 . 28_445 4.08711(9)
Ca1 Ca1 . 28_545 4.08711(9)
Ca1 Ca1 . 28_555 4.08711(9)
Ca1 C1 . 25_444 3.21936(3)
Ca1 C1 . 25_544 3.21936(3)
Ca1 C1 . 25_554 3.21936(3)
Ca1 C1 . 19_445 3.21936(3)
Ca1 C1 . 19_455 3.21936(3)
Ca1 C1 . 19_555 3.21936(3)
Ca1 O1 . 25_444 2.3951(12)
Ca1 O1 . 26_544 2.3951(12)
Ca1 O1 . 27_554 2.3951(18)
Ca1 O1 . 19_555 2.3951(12)
Ca1 O1 . 20_455 2.3951(12)
Ca1 O1 . 21_445 2.3951(18)
C1 O1 . . 1.238(2)
C1 O1 . 2_555 1.238(2)
C1 O1 . 3_555 1.2385(16)

loop_
_jana_atom_site_adp_c_label
_jana_atom_site_adp_c_type_symbol
_jana_atom_site_adp_c_111
_jana_atom_site_adp_c_112
_jana_atom_site_adp_c_113
_jana_atom_site_adp_c_122
_jana_atom_site_adp_c_123
_jana_atom_site_adp_c_133
_jana_atom_site_adp_c_222
_jana_atom_site_adp_c_223
_jana_atom_site_adp_c_233
_jana_atom_site_adp_c_333
O1 O -0.051(5) -0.052(4) 0.0071(7) -0.052(4) 0.0071(7) -0.00189(19) 0 0 0 0
